data_4106320
loop_
_publ_author_name
'Paraskevi O. Lagaditis'
'Alan J. Lough'
'Robert H. Morris'

_publ_section_title
;
 Low-Valent Ene-Amido Iron Complexes for the Asymmetric Transfer
 Hydrogenation of Acetophenone without Base
;
_journal_name_full 'Journal of the American Chemical Society'
_journal_page_first 9662
_journal_page_last 9665
_journal_paper_doi 10.1021/ja202375y
_journal_volume 133
_journal_year 2011
_chemical_formula_moiety 'C23 H36 Fe N2 O P2'
_chemical_formula_sum 'C23 H36 Fe N2 O P2'
_chemical_formula_weight 474.33
_chemical_name_systematic
; 
 ? 
;
_space_group_IT_number 14
_symmetry_cell_setting monoclinic
_symmetry_space_group_name_Hall '-P 2ybc'
_symmetry_space_group_name_H-M 'P 1 21/c 1'
_atom_sites_solution_hydrogens geom
_atom_sites_solution_primary direct
_atom_sites_solution_secondary difmap
_audit_creation_method SHELXL-97
_cell_angle_alpha 90.00
_cell_angle_beta 98.420(1)
_cell_angle_gamma 90.00
_cell_formula_units_Z 4
_cell_length_a 16.9216(4)
_cell_length_b 10.2346(2)
_cell_length_c 14.0347(4)
_cell_measurement_reflns_used 20254
_cell_measurement_temperature 150(1)
_cell_measurement_theta_max 27.5
_cell_measurement_theta_min 2.9
_cell_volume 2404.41(10)
_computing_cell_refinement 'Denzo-SMN (Otwinowski & Minor, 1997)'
_computing_data_collection 'Collect (Nonius B.V., 1997-2002)'
_computing_data_reduction Denzo-SMN
_computing_molecular_graphics 'PLATON (Spek, 2009)'
_computing_publication_material 'SHELXTL V6.1'
_computing_structure_refinement 'SHELXTL V6.1 (Sheldrick, 2008)'
_computing_structure_solution 'SIR-92 (Altomare et al., 1994)'
_diffrn_ambient_temperature 150(1)
_diffrn_detector_area_resol_mean 9
_diffrn_measured_fraction_theta_full 0.995
_diffrn_measured_fraction_theta_max 0.995
_diffrn_measurement_device_type 'Nonius KappaCCD'
_diffrn_measurement_method '\f scans and \w scans with \k offsets'
_diffrn_radiation_monochromator graphite
_diffrn_radiation_source 'fine-focus sealed tube'
_diffrn_radiation_type MoK\a
_diffrn_radiation_wavelength 0.71073
_diffrn_reflns_av_R_equivalents 0.0569
_diffrn_reflns_av_sigmaI/netI 0.0551
_diffrn_reflns_limit_h_max 21
_diffrn_reflns_limit_h_min -21
_diffrn_reflns_limit_k_max 13
_diffrn_reflns_limit_k_min -13
_diffrn_reflns_limit_l_max 17
_diffrn_reflns_limit_l_min -18
_diffrn_reflns_number 20254
_diffrn_reflns_theta_full 27.50
_diffrn_reflns_theta_max 27.50
_diffrn_reflns_theta_min 2.85
_exptl_absorpt_coefficient_mu 0.777
_exptl_absorpt_correction_T_max 0.829
_exptl_absorpt_correction_T_min 0.700
_exptl_absorpt_correction_type multi-scan
_exptl_absorpt_process_details
;
multi-scan from symmetry-related measurements 
 Sortav (Blessing 1995)
;
_exptl_crystal_colour 'dark red'
_exptl_crystal_density_diffrn 1.310
_exptl_crystal_description plate
_exptl_crystal_F_000 1008
_exptl_crystal_size_max 0.38
_exptl_crystal_size_mid 0.20
_exptl_crystal_size_min 0.08
_refine_diff_density_max 0.626
_refine_diff_density_min -0.622
_refine_diff_density_rms 0.077
_refine_ls_extinction_method none
_refine_ls_goodness_of_fit_ref 1.070
_refine_ls_hydrogen_treatment constr
_refine_ls_matrix_type full
_refine_ls_number_parameters 270
_refine_ls_number_reflns 5504
_refine_ls_number_restraints 0
_refine_ls_restrained_S_all 1.070
_refine_ls_R_factor_all 0.0773
_refine_ls_R_factor_gt 0.0440
_refine_ls_shift/su_max 0.001
_refine_ls_shift/su_mean 0.000
_refine_ls_structure_factor_coef Fsqd
_refine_ls_weighting_details 'calc w=1/[\s^2^(Fo^2^)+(0.0573P)^2^+0.8698P] where P=(Fo^2^+2Fc^2^)/3'
_refine_ls_weighting_scheme calc
_refine_ls_wR_factor_gt 0.1055
_refine_ls_wR_factor_ref 0.1215
_reflns_number_gt 3910
_reflns_number_total 5504
_reflns_threshold_expression I>2\s(I)
_cod_data_source_file ja202375y_si_002_3.cif
_cod_data_source_block 5b
_cod_original_sg_symbol_H-M 'P 21/c'
_cod_database_code 4106320

loop_
_symmetry_equiv_pos_as_xyz
'x, y, z'
'-x, y+1/2, -z+1/2'
'-x, -y, -z'
'x, -y-1/2, z-1/2'

loop_
_atom_site_label
_atom_site_type_symbol
_atom_site_fract_x
_atom_site_fract_y
_atom_site_fract_z
_atom_site_U_iso_or_equiv
_atom_site_adp_type
_atom_site_occupancy
_atom_site_symmetry_multiplicity
_atom_site_calc_flag
_atom_site_refinement_flags
Fe1 Fe 0.23488(2) 0.04216(3) 0.68957(3) 0.02447(12) Uani 1 1 d .
P1 P 0.30862(4) -0.13933(6) 0.72010(5) 0.02623(17) Uani 1 1 d .
P2 P 0.24164(4) 0.09953(6) 0.53815(5) 0.02678(17) Uani 1 1 d .
O1 O 0.35390(13) 0.2300(2) 0.76703(15) 0.0495(6) Uani 1 1 d .
N1 N 0.14726(13) 0.1625(2) 0.67323(15) 0.0297(5) Uani 1 1 d .
N2 N 0.17301(12) -0.03266(19) 0.77781(15) 0.0256(5) Uani 1 1 d .
C1 C 0.18506(18) 0.2482(3) 0.5310(2) 0.0393(7) Uani 1 1 d .
H1 H 0.1869 0.3132 0.4831 0.047 Uiso 1 1 calc R
C2 C 0.13973(17) 0.2566(3) 0.6016(2) 0.0381(7) Uani 1 1 d .
H2A H 0.1028 0.3264 0.6024 0.046 Uiso 1 1 calc R
C3 C 0.09329(15) 0.1507(2) 0.73796(19) 0.0288(6) Uani 1 1 d .
C4 C 0.02879(16) 0.2332(3) 0.7484(2) 0.0362(6) Uani 1 1 d .
H4A H 0.0176 0.3064 0.7070 0.043 Uiso 1 1 calc R
C5 C -0.01819(16) 0.2081(3) 0.8183(2) 0.0405(7) Uani 1 1 d .
H5A H -0.0617 0.2644 0.8250 0.049 Uiso 1 1 calc R
C6 C -0.00289(16) 0.1014(3) 0.8792(2) 0.0395(7) Uani 1 1 d .
H6A H -0.0356 0.0856 0.9275 0.047 Uiso 1 1 calc R
C7 C 0.05997(16) 0.0181(3) 0.8699(2) 0.0347(6) Uani 1 1 d .
H7A H 0.0704 -0.0546 0.9118 0.042 Uiso 1 1 calc R
C8 C 0.10809(14) 0.0410(2) 0.79878(19) 0.0267(5) Uani 1 1 d .
C9 C 0.19252(16) -0.1495(2) 0.82524(19) 0.0314(6) Uani 1 1 d .
H9A H 0.1605 -0.1823 0.8701 0.038 Uiso 1 1 calc R
C10 C 0.25673(16) -0.2155(3) 0.80740(19) 0.0334(6) Uani 1 1 d .
H10 H 0.2733 -0.2955 0.8383 0.040 Uiso 1 1 calc R
C11 C 0.41328(15) -0.1375(3) 0.7829(2) 0.0363(6) Uani 1 1 d .
H11A H 0.4284 -0.2300 0.7996 0.044 Uiso 1 1 calc R
C12 C 0.47167(17) -0.0870(3) 0.7191(2) 0.0462(8) Uani 1 1 d .
H12A H 0.5264 -0.0958 0.7528 0.069 Uiso 1 1 calc R
H12B H 0.4604 0.0052 0.7039 0.069 Uiso 1 1 calc R
H12C H 0.4659 -0.1378 0.6593 0.069 Uiso 1 1 calc R
C13 C 0.41998(19) -0.0615(3) 0.8777(2) 0.0547(9) Uani 1 1 d .
H13A H 0.4740 -0.0713 0.9131 0.082 Uiso 1 1 calc R
H13B H 0.3811 -0.0957 0.9167 0.082 Uiso 1 1 calc R
H13C H 0.4091 0.0312 0.8640 0.082 Uiso 1 1 calc R
C14 C 0.30849(15) -0.2667(2) 0.6253(2) 0.0316(6) Uani 1 1 d .
H14A H 0.3269 -0.2245 0.5682 0.038 Uiso 1 1 calc R
C15 C 0.36313(19) -0.3836(3) 0.6540(2) 0.0476(8) Uani 1 1 d .
H15A H 0.3563 -0.4485 0.6020 0.071 Uiso 1 1 calc R
H15B H 0.3492 -0.4230 0.7130 0.071 Uiso 1 1 calc R
H15C H 0.4188 -0.3543 0.6652 0.071 Uiso 1 1 calc R
C16 C 0.22261(17) -0.3145(3) 0.5940(2) 0.0389(7) Uani 1 1 d .
H16A H 0.2209 -0.3707 0.5372 0.058 Uiso 1 1 calc R
H16B H 0.1874 -0.2391 0.5782 0.058 Uiso 1 1 calc R
H16C H 0.2047 -0.3641 0.6466 0.058 Uiso 1 1 calc R
C17 C 0.33043(17) 0.1393(2) 0.4816(2) 0.0337(6) Uani 1 1 d .
H17A H 0.3106 0.1793 0.4176 0.040 Uiso 1 1 calc R
C18 C 0.3842(2) 0.2411(3) 0.5390(2) 0.0512(8) Uani 1 1 d .
H18A H 0.4243 0.2718 0.5004 0.077 Uiso 1 1 calc R
H18B H 0.4111 0.2015 0.5987 0.077 Uiso 1 1 calc R
H18C H 0.3517 0.3151 0.5547 0.077 Uiso 1 1 calc R
C19 C 0.37927(17) 0.0195(3) 0.4625(2) 0.0404(7) Uani 1 1 d .
H19A H 0.4234 0.0461 0.4288 0.061 Uiso 1 1 calc R
H19B H 0.3450 -0.0427 0.4225 0.061 Uiso 1 1 calc R
H19C H 0.4007 -0.0219 0.5238 0.061 Uiso 1 1 calc R
C20 C 0.18274(15) -0.0091(2) 0.44706(19) 0.0296(6) Uani 1 1 d .
H20A H 0.2096 -0.0964 0.4508 0.036 Uiso 1 1 calc R
C21 C 0.17863(19) 0.0403(3) 0.3436(2) 0.0415(7) Uani 1 1 d .
H21A H 0.1438 -0.0171 0.3001 0.062 Uiso 1 1 calc R
H21B H 0.2324 0.0403 0.3254 0.062 Uiso 1 1 calc R
H21C H 0.1571 0.1294 0.3392 0.062 Uiso 1 1 calc R
C22 C 0.09795(16) -0.0289(3) 0.4717(2) 0.0407(7) Uani 1 1 d .
H22A H 0.0695 -0.0928 0.4274 0.061 Uiso 1 1 calc R
H22B H 0.0692 0.0545 0.4655 0.061 Uiso 1 1 calc R
H22C H 0.1012 -0.0609 0.5380 0.061 Uiso 1 1 calc R
C23 C 0.30938(16) 0.1501(3) 0.73320(19) 0.0330(6) Uani 1 1 d .

loop_
_atom_site_aniso_label
_atom_site_aniso_U_11
_atom_site_aniso_U_22
_atom_site_aniso_U_33
_atom_site_aniso_U_23
_atom_site_aniso_U_13
_atom_site_aniso_U_12
Fe1 0.0246(2) 0.0259(2) 0.0242(2) 0.00064(14) 0.00776(15) 0.00158(13)
P1 0.0238(3) 0.0299(3) 0.0259(4) 0.0028(3) 0.0064(3) 0.0039(2)
P2 0.0325(4) 0.0242(3) 0.0251(4) 0.0018(3) 0.0087(3) 0.0017(3)
O1 0.0564(14) 0.0504(12) 0.0435(13) -0.0161(10) 0.0134(11) -0.0225(11)
N1 0.0314(12) 0.0308(11) 0.0282(13) 0.0010(9) 0.0083(10) 0.0080(9)
N2 0.0233(11) 0.0312(11) 0.0227(12) 0.0015(8) 0.0051(9) 0.0019(8)
C1 0.0554(19) 0.0299(14) 0.0347(17) 0.0082(12) 0.0138(14) 0.0107(13)
C2 0.0476(17) 0.0280(14) 0.0395(17) 0.0017(12) 0.0085(14) 0.0141(12)
C3 0.0234(13) 0.0332(13) 0.0297(15) -0.0080(11) 0.0041(11) -0.0005(10)
C4 0.0307(14) 0.0380(15) 0.0395(17) -0.0072(12) 0.0036(13) 0.0033(11)
C5 0.0244(14) 0.0517(17) 0.0466(19) -0.0181(15) 0.0095(13) 0.0045(12)
C6 0.0265(14) 0.0570(18) 0.0371(18) -0.0133(14) 0.0114(13) -0.0037(13)
C7 0.0297(15) 0.0456(16) 0.0311(16) -0.0033(12) 0.0116(12) -0.0015(11)
C8 0.0210(13) 0.0331(13) 0.0262(14) -0.0070(10) 0.0039(11) -0.0020(10)
C9 0.0342(15) 0.0369(14) 0.0244(14) 0.0062(11) 0.0087(12) -0.0026(11)
C10 0.0355(15) 0.0356(14) 0.0296(15) 0.0113(11) 0.0065(12) 0.0055(11)
C11 0.0262(14) 0.0444(15) 0.0371(17) 0.0005(13) 0.0007(12) 0.0074(11)
C12 0.0270(15) 0.0566(19) 0.055(2) -0.0014(15) 0.0048(14) -0.0021(13)
C13 0.0417(19) 0.075(2) 0.042(2) -0.0103(16) -0.0103(15) 0.0104(16)
C14 0.0339(15) 0.0280(13) 0.0351(16) 0.0018(11) 0.0124(12) 0.0027(11)
C15 0.056(2) 0.0364(16) 0.051(2) -0.0028(14) 0.0121(16) 0.0150(14)
C16 0.0433(17) 0.0322(14) 0.0406(18) 0.0002(12) 0.0046(14) -0.0044(12)
C17 0.0424(16) 0.0337(14) 0.0281(15) 0.0011(11) 0.0154(13) -0.0093(11)
C18 0.061(2) 0.0448(17) 0.052(2) -0.0075(15) 0.0231(17) -0.0246(15)
C19 0.0330(16) 0.0524(17) 0.0387(18) -0.0064(13) 0.0149(13) -0.0085(13)
C20 0.0305(14) 0.0313(13) 0.0272(15) 0.0001(11) 0.0043(11) 0.0029(10)
C21 0.0464(18) 0.0477(17) 0.0296(16) -0.0001(12) 0.0025(13) 0.0069(13)
C22 0.0304(15) 0.0513(18) 0.0401(18) -0.0028(13) 0.0041(13) 0.0007(12)
C23 0.0334(15) 0.0401(15) 0.0276(15) -0.0022(12) 0.0117(12) -0.0015(12)

loop_
_atom_type_symbol
_atom_type_description
_atom_type_scat_dispersion_real
_atom_type_scat_dispersion_imag
_atom_type_scat_source
C C 0.0033 0.0016 'International Tables Vol C Tables 4.2.6.8 and 6.1.1.4'
H H 0.0000 0.0000 'International Tables Vol C Tables 4.2.6.8 and 6.1.1.4'
N N 0.0061 0.0033 'International Tables Vol C Tables 4.2.6.8 and 6.1.1.4'
O O 0.0106 0.0060 'International Tables Vol C Tables 4.2.6.8 and 6.1.1.4'
Fe Fe 0.3463 0.8444 'International Tables Vol C Tables 4.2.6.8 and 6.1.1.4'
P P 0.1023 0.0942 'International Tables Vol C Tables 4.2.6.8 and 6.1.1.4'

loop_
_geom_angle_atom_site_label_1
_geom_angle_atom_site_label_2
_geom_angle_atom_site_label_3
_geom_angle
C23 Fe1 N2 118.22(11)
C23 Fe1 N1 98.28(11)
N2 Fe1 N1 81.14(9)
C23 Fe1 P2 91.90(9)
N2 Fe1 P2 147.28(7)
N1 Fe1 P2 82.13(7)
C23 Fe1 P1 96.06(9)
N2 Fe1 P1 83.44(6)
N1 Fe1 P1 162.61(7)
P2 Fe1 P1 107.22(3)
C10 P1 C11 102.05(13)
C10 P1 C14 103.60(13)
C11 P1 C14 104.33(12)
C10 P1 Fe1 100.17(9)
C11 P1 Fe1 123.12(9)
C14 P1 Fe1 120.05(9)
C1 P2 C17 104.52(13)
C1 P2 C20 103.89(13)
C17 P2 C20 102.92(12)
C1 P2 Fe1 100.12(10)
C17 P2 Fe1 128.93(10)
C20 P2 Fe1 113.56(9)
C3 N1 C2 122.5(2)
C3 N1 Fe1 116.05(16)
C2 N1 Fe1 121.43(18)
C9 N2 C8 120.2(2)
C9 N2 Fe1 123.17(17)
C8 N2 Fe1 116.45(16)
C2 C1 P2 111.8(2)
C1 C2 N1 119.3(2)
N1 C3 C4 127.9(2)
N1 C3 C8 113.0(2)
C4 C3 C8 119.2(2)
C5 C4 C3 120.1(3)
C4 C5 C6 120.8(3)
C7 C6 C5 120.2(3)
C6 C7 C8 120.1(3)
C7 C8 N2 128.1(2)
C7 C8 C3 119.7(2)
N2 C8 C3 112.2(2)
C10 C9 N2 119.4(2)
C9 C10 P1 113.8(2)
C12 C11 C13 111.6(3)
C12 C11 P1 112.4(2)
C13 C11 P1 111.21(19)
C15 C14 C16 109.7(2)
C15 C14 P1 115.0(2)
C16 C14 P1 109.23(18)
C19 C17 C18 110.1(2)
C19 C17 P2 113.30(18)
C18 C17 P2 112.51(19)
C21 C20 C22 110.1(2)
C21 C20 P2 113.45(19)
C22 C20 P2 110.24(19)
O1 C23 Fe1 173.0(2)

loop_
_geom_bond_atom_site_label_1
_geom_bond_atom_site_label_2
_geom_bond_distance
Fe1 C23 1.720(3)
Fe1 N2 1.896(2)
Fe1 N1 1.915(2)
Fe1 P2 2.2238(7)
Fe1 P1 2.2437(7)
P1 C10 1.787(3)
P1 C11 1.859(3)
P1 C14 1.863(3)
P2 C1 1.793(3)
P2 C17 1.844(3)
P2 C20 1.868(3)
O1 C23 1.165(3)
N1 C3 1.384(3)
N1 C2 1.385(3)
N2 C9 1.384(3)
N2 C8 1.399(3)
C1 C2 1.342(4)
C3 C4 1.404(3)
C3 C8 1.410(4)
C4 C5 1.375(4)
C5 C6 1.387(4)
C6 C7 1.384(4)
C7 C8 1.397(4)
C9 C10 1.334(4)
C11 C12 1.519(4)
C11 C13 1.530(4)
C14 C15 1.529(4)
C14 C16 1.535(4)
C17 C19 1.524(4)
C17 C18 1.533(4)
C20 C21 1.529(4)
C20 C22 1.538(4)
